data_7216511
loop_
_publ_author_name
'Aitipamula, Srinivasulu'
'Wong, Annie B. H.'
'Chow, Pui Shan'
'Tan, Reginald B. H.'

_publ_section_title
;
 Cocrystallization with flufenamic acid: comparison of physicochemical
 properties of two pharmaceutical cocrystals
;
_journal_issue 26
_journal_name_full CrystEngComm
_journal_page_first 5793
_journal_paper_doi 10.1039/c3ce42182a
_journal_volume 16
_journal_year 2014
_chemical_formula_sum 'C19 H15 F3 N2 O3'
_chemical_formula_weight 376.33
_chemical_name_systematic
; 
 ? 
;
_space_group_IT_number 2
_symmetry_cell_setting triclinic
_symmetry_space_group_name_Hall '-P 1'
_symmetry_space_group_name_H-M 'P -1'
_atom_sites_solution_hydrogens geom
_atom_sites_solution_primary direct
_atom_sites_solution_secondary difmap
_audit_creation_method SHELXL-97
_cell_angle_alpha 90.45(3)
_cell_angle_beta 92.14(3)
_cell_angle_gamma 95.81(3)
_cell_formula_units_Z 2
_cell_length_a 7.5628(15)
_cell_length_b 7.6450(15)
_cell_length_c 14.552(3)
_cell_measurement_reflns_used 2214
_cell_measurement_temperature 110(2)
_cell_measurement_theta_max 30.8858
_cell_measurement_theta_min 2.6782
_cell_volume 836.4(3)
_computing_cell_refinement 'CrystalClear (Rigaku Inc., 2007)'
_computing_data_collection 'CrystalClear (Rigaku Inc., 2007)'
_computing_data_reduction 'CrystalClear (Rigaku Inc., 2007)'
_computing_structure_refinement 'SHELXL-97 (Sheldrick, 1997)'
_computing_structure_solution 'SHELXS-97 (Sheldrick, 1990)'
_diffrn_ambient_temperature 110(2)
_diffrn_measured_fraction_theta_full 0.987
_diffrn_measured_fraction_theta_max 0.987
_diffrn_measurement_device_type 'Rigaku Saturn 70 CCD area detector'
_diffrn_measurement_method '\w scans'
_diffrn_radiation_monochromator graphite
_diffrn_radiation_source 'fine-focus sealed tube'
_diffrn_radiation_type MoK\a
_diffrn_radiation_wavelength 0.71073
_diffrn_reflns_av_R_equivalents 0.0372
_diffrn_reflns_av_sigmaI/netI 0.0431
_diffrn_reflns_limit_h_max 10
_diffrn_reflns_limit_h_min -6
_diffrn_reflns_limit_k_max 10
_diffrn_reflns_limit_k_min -10
_diffrn_reflns_limit_l_max 19
_diffrn_reflns_limit_l_min -19
_diffrn_reflns_number 12293
_diffrn_reflns_theta_full 28.28
_diffrn_reflns_theta_max 28.28
_diffrn_reflns_theta_min 2.71
_exptl_absorpt_coefficient_mu 0.124
_exptl_absorpt_correction_T_max 0.9732
_exptl_absorpt_correction_T_min 0.9602
_exptl_absorpt_correction_type multi-scan
_exptl_absorpt_process_details 'R. H. Blessing, Acta Cryst. 1995 A51, 33-38'
_exptl_crystal_colour colorless
_exptl_crystal_density_diffrn 1.494
_exptl_crystal_density_method 'not measured'
_exptl_crystal_description needle
_exptl_crystal_F_000 388
_exptl_crystal_size_max 0.33
_exptl_crystal_size_mid 0.22
_exptl_crystal_size_min 0.22
_refine_diff_density_max 0.362
_refine_diff_density_min -0.375
_refine_diff_density_rms 0.071
_refine_ls_extinction_method none
_refine_ls_goodness_of_fit_ref 1.184
_refine_ls_hydrogen_treatment mixed
_refine_ls_matrix_type full
_refine_ls_number_parameters 256
_refine_ls_number_reflns 4091
_refine_ls_number_restraints 0
_refine_ls_restrained_S_all 1.184
_refine_ls_R_factor_all 0.0979
_refine_ls_R_factor_gt 0.0789
_refine_ls_shift/su_max 0.001
_refine_ls_shift/su_mean 0.000
_refine_ls_structure_factor_coef Fsqd
_refine_ls_weighting_details 'calc w=1/[\s^2^(Fo^2^)+(0.0915P)^2^+0.3318P] where P=(Fo^2^+2Fc^2^)/3'
_refine_ls_weighting_scheme calc
_refine_ls_wR_factor_gt 0.1889
_refine_ls_wR_factor_ref 0.2023
_reflns_number_gt 3348
_reflns_number_total 4091
_reflns_threshold_expression >2sigma(I)
_cod_data_source_file c3ce42182a.txt
_cod_data_source_block FFA-2pyridone
_cod_depositor_comments
;
The following automatic conversions were performed:

'_symmetry_cell_setting' value 'Triclinic' changed to 'triclinic'
according to
/usr/data/users/saulius/crontab/automatic-downloads/rss-feeds/RSC/lib/dictionaries/cif_core.dic
dictionary named 'cif_core.dic' version 2.4.2 from
2011-04-26.

'_exptl_absorpt_correction_type' value 'Multi-scan'
changed to 'multi-scan' according to
/usr/data/users/saulius/crontab/automatic-downloads/rss-feeds/RSC/lib/dictionaries/cif_core.dic
dictionary named 'cif_core.dic' version 2.4.2 from 2011-04-26.

Automatic conversion script
Id: cif_fix_values 2281 2013-09-26 08:29:07Z andrius 

 Adding full bibliography for 7216510--7216512.cif.
;
_cod_original_sg_symbol_H-M P-1
_cod_database_code 7216511

loop_
_symmetry_equiv_pos_as_xyz
'x, y, z'
'-x, -y, -z'

loop_
_atom_site_label
_atom_site_type_symbol
_atom_site_fract_x
_atom_site_fract_y
_atom_site_fract_z
_atom_site_U_iso_or_equiv
_atom_site_adp_type
_atom_site_occupancy
_atom_site_symmetry_multiplicity
_atom_site_calc_flag
_atom_site_refinement_flags
O1 O 1.0508(2) 0.7449(2) 0.46428(12) 0.0296(4) Uani 1 1 d .
F1 F 1.1017(2) 1.3609(2) 0.06521(12) 0.0468(5) Uani 1 1 d .
O2 O 0.8110(2) 0.7528(3) 0.54941(12) 0.0324(4) Uani 1 1 d .
N1 N 1.0365(3) 0.8704(3) 0.29386(14) 0.0258(4) Uani 1 1 d .
F2 F 1.2071(3) 1.2485(2) -0.05375(10) 0.0469(5) Uani 1 1 d .
F3 F 1.3828(2) 1.3477(2) 0.05681(13) 0.0493(5) Uani 1 1 d .
C1 C 1.1298(3) 1.0618(3) 0.16702(16) 0.0241(5) Uani 1 1 d .
H1 H 1.0856 1.1591 0.1963 0.029 Uiso 1 1 calc R
C2 C 1.2774(3) 0.9423(3) 0.03864(16) 0.0268(5) Uani 1 1 d .
H2A H 1.3279 0.9574 -0.0199 0.032 Uiso 1 1 calc R
C3 C 0.6210(3) 0.9026(3) 0.41650(16) 0.0261(5) Uani 1 1 d .
H3 H 0.5743 0.8765 0.4751 0.031 Uiso 1 1 calc R
C4 C 0.8671(3) 0.9073(3) 0.31323(16) 0.0236(5) Uani 1 1 d .
C5 C 0.7950(3) 0.8668(3) 0.39984(15) 0.0229(5) Uani 1 1 d .
C6 C 1.2067(3) 1.0808(3) 0.08199(16) 0.0248(5) Uani 1 1 d .
C7 C 1.2728(3) 0.7813(3) 0.08275(17) 0.0278(5) Uani 1 1 d .
H7 H 1.3249 0.6867 0.0554 0.033 Uiso 1 1 calc R
C8 C 1.1926(3) 0.7583(3) 0.16644(17) 0.0264(5) Uani 1 1 d .
H8 H 1.1881 0.6470 0.1953 0.032 Uiso 1 1 calc R
C9 C 0.8976(3) 0.7840(3) 0.47337(16) 0.0250(5) Uani 1 1 d .
C10 C 1.1184(3) 0.8963(3) 0.20897(15) 0.0238(5) Uani 1 1 d .
C11 C 0.5859(3) 1.0127(3) 0.26471(16) 0.0261(5) Uani 1 1 d .
H11 H 0.5149 1.0618 0.2184 0.031 Uiso 1 1 calc R
C12 C 0.5153(3) 0.9744(3) 0.35069(16) 0.0267(5) Uani 1 1 d .
H12 H 0.3975 0.9973 0.3633 0.032 Uiso 1 1 calc R
C13 C 0.7566(3) 0.9803(3) 0.24650(16) 0.0251(5) Uani 1 1 d .
H13 H 0.8013 1.0075 0.1876 0.030 Uiso 1 1 calc R
C14 C 1.2224(3) 1.2581(3) 0.03799(17) 0.0296(5) Uani 1 1 d .
O3 O 1.0334(2) 0.3873(2) 0.31617(11) 0.0289(4) Uani 1 1 d .
N2 N 0.7665(3) 0.3862(3) 0.38473(14) 0.0257(4) Uani 1 1 d .
C15 C 0.5911(3) 0.4122(3) 0.38428(17) 0.0290(5) Uani 1 1 d .
H15 H 0.5248 0.3849 0.4374 0.035 Uiso 1 1 calc R
C16 C 0.6124(4) 0.5154(3) 0.23161(18) 0.0315(6) Uani 1 1 d .
H16 H 0.5593 0.5637 0.1787 0.038 Uiso 1 1 calc R
C17 C 0.7862(3) 0.4848(3) 0.23159(16) 0.0291(5) Uani 1 1 d .
H17 H 0.8518 0.5084 0.1779 0.035 Uiso 1 1 calc R
C18 C 0.8721(3) 0.4178(3) 0.31100(16) 0.0249(5) Uani 1 1 d .
C19 C 0.5097(3) 0.4765(3) 0.30904(19) 0.0318(6) Uani 1 1 d .
H19 H 0.3872 0.4946 0.3085 0.038 Uiso 1 1 calc R
H4 H 0.823(4) 0.337(4) 0.435(2) 0.044(9) Uiso 1 1 d .
H2 H 0.874(6) 0.692(6) 0.591(3) 0.082(13) Uiso 1 1 d .
H5 H 1.089(4) 0.796(4) 0.333(2) 0.050(9) Uiso 1 1 d .

loop_
_atom_site_aniso_label
_atom_site_aniso_U_11
_atom_site_aniso_U_22
_atom_site_aniso_U_33
_atom_site_aniso_U_23
_atom_site_aniso_U_13
_atom_site_aniso_U_12
O1 0.0255(9) 0.0397(10) 0.0249(9) 0.0056(7) 0.0029(7) 0.0079(7)
F1 0.0575(11) 0.0337(9) 0.0530(11) 0.0123(7) 0.0187(9) 0.0167(8)
O2 0.0286(10) 0.0464(11) 0.0241(9) 0.0091(8) 0.0062(7) 0.0107(8)
N1 0.0242(11) 0.0326(11) 0.0216(10) 0.0056(8) 0.0018(8) 0.0066(8)
F2 0.0800(14) 0.0360(9) 0.0246(8) 0.0064(6) -0.0009(8) 0.0056(8)
F3 0.0426(10) 0.0356(9) 0.0660(12) 0.0120(8) -0.0090(8) -0.0108(7)
C1 0.0217(11) 0.0268(11) 0.0242(11) -0.0001(8) 0.0013(9) 0.0045(9)
C2 0.0252(12) 0.0318(12) 0.0233(11) 0.0016(9) 0.0026(9) 0.0025(9)
C3 0.0278(13) 0.0270(11) 0.0236(11) -0.0001(9) 0.0042(9) 0.0024(9)
C4 0.0223(12) 0.0235(11) 0.0244(11) -0.0014(8) -0.0001(9) 0.0006(9)
C5 0.0223(12) 0.0240(11) 0.0220(11) -0.0012(8) -0.0002(9) 0.0012(9)
C6 0.0222(12) 0.0283(12) 0.0235(11) 0.0004(9) -0.0003(9) 0.0006(9)
C7 0.0266(13) 0.0284(12) 0.0290(12) 0.0000(9) 0.0044(10) 0.0048(10)
C8 0.0240(12) 0.0269(12) 0.0288(12) 0.0029(9) 0.0022(9) 0.0037(9)
C9 0.0256(12) 0.0247(11) 0.0240(11) -0.0012(8) 0.0005(9) -0.0007(9)
C10 0.0189(11) 0.0303(12) 0.0218(11) 0.0025(9) -0.0001(9) 0.0005(9)
C11 0.0264(13) 0.0277(12) 0.0240(11) 0.0003(9) -0.0039(9) 0.0044(9)
C12 0.0223(12) 0.0295(12) 0.0287(12) -0.0016(9) -0.0001(9) 0.0044(9)
C13 0.0251(12) 0.0278(12) 0.0223(11) 0.0007(8) 0.0004(9) 0.0021(9)
C14 0.0299(13) 0.0315(13) 0.0277(12) 0.0013(9) 0.0028(10) 0.0040(10)
O3 0.0251(9) 0.0355(9) 0.0269(9) 0.0044(7) 0.0028(7) 0.0061(7)
N2 0.0243(11) 0.0286(10) 0.0247(10) 0.0029(8) 0.0010(8) 0.0047(8)
C15 0.0266(13) 0.0289(12) 0.0316(13) 0.0022(9) 0.0036(10) 0.0023(10)
C16 0.0351(14) 0.0280(12) 0.0307(13) 0.0045(9) -0.0062(10) 0.0020(10)
C17 0.0327(14) 0.0306(12) 0.0241(12) 0.0037(9) 0.0003(10) 0.0031(10)
C18 0.0273(13) 0.0216(11) 0.0257(11) 0.0002(8) 0.0017(9) 0.0013(9)
C19 0.0255(13) 0.0311(13) 0.0389(14) 0.0049(10) -0.0008(11) 0.0037(10)

loop_
_atom_type_symbol
_atom_type_description
_atom_type_scat_dispersion_real
_atom_type_scat_dispersion_imag
_atom_type_scat_source
C C 0.0033 0.0016 'International Tables Vol C Tables 4.2.6.8 and 6.1.1.4'
H H 0.0000 0.0000 'International Tables Vol C Tables 4.2.6.8 and 6.1.1.4'
N N 0.0061 0.0033 'International Tables Vol C Tables 4.2.6.8 and 6.1.1.4'
O O 0.0106 0.0060 'International Tables Vol C Tables 4.2.6.8 and 6.1.1.4'
F F 0.0171 0.0103 'International Tables Vol C Tables 4.2.6.8 and 6.1.1.4'

loop_
_geom_angle_atom_site_label_1
_geom_angle_atom_site_label_2
_geom_angle_atom_site_label_3
_geom_angle
C9 O2 H2 112(3)
C4 N1 C10 126.0(2)
C4 N1 H5 117(2)
C10 N1 H5 115(2)
C6 C1 C10 118.9(2)
C6 C1 H1 120.6
C10 C1 H1 120.6
C7 C2 C6 118.7(2)
C7 C2 H2A 120.7
C6 C2 H2A 120.7
C12 C3 C5 122.1(2)
C12 C3 H3 118.9
C5 C3 H3 118.9
N1 C4 C13 121.4(2)
N1 C4 C5 121.0(2)
C13 C4 C5 117.5(2)
C3 C5 C4 119.5(2)
C3 C5 C9 118.7(2)
C4 C5 C9 121.8(2)
C1 C6 C2 121.9(2)
C1 C6 C14 119.0(2)
C2 C6 C14 119.0(2)
C8 C7 C2 120.3(2)
C8 C7 H7 119.8
C2 C7 H7 119.8
C7 C8 C10 120.9(2)
C7 C8 H8 119.5
C10 C8 H8 119.5
O1 C9 O2 122.5(2)
O1 C9 C5 123.2(2)
O2 C9 C5 114.3(2)
C8 C10 C1 119.2(2)
C8 C10 N1 120.2(2)
C1 C10 N1 120.6(2)
C13 C11 C12 120.9(2)
C13 C11 H11 119.6
C12 C11 H11 119.6
C3 C12 C11 118.4(2)
C3 C12 H12 120.8
C11 C12 H12 120.8
C11 C13 C4 121.6(2)
C11 C13 H13 119.2
C4 C13 H13 119.2
F1 C14 F2 106.8(2)
F1 C14 F3 106.4(2)
F2 C14 F3 105.1(2)
F1 C14 C6 113.5(2)
F2 C14 C6 112.8(2)
F3 C14 C6 111.8(2)
C15 N2 C18 123.9(2)
C15 N2 H4 122.0(19)
C18 N2 H4 113.9(19)
C19 C15 N2 120.9(2)
C19 C15 H15 119.6
N2 C15 H15 119.6
C17 C16 C19 120.9(2)
C17 C16 H16 119.5
C19 C16 H16 119.5
C16 C17 C18 121.1(2)
C16 C17 H17 119.5
C18 C17 H17 119.5
O3 C18 N2 120.2(2)
O3 C18 C17 124.6(2)
N2 C18 C17 115.2(2)
C15 C19 C16 117.9(2)
C15 C19 H19 121.0
C16 C19 H19 121.0

loop_
_geom_bond_atom_site_label_1
_geom_bond_atom_site_label_2
_geom_bond_distance
O1 C9 1.236(3)
F1 C14 1.333(3)
O2 C9 1.318(3)
O2 H2 0.92(5)
N1 C4 1.378(3)
N1 C10 1.409(3)
N1 H5 0.91(4)
F2 C14 1.337(3)
F3 C14 1.350(3)
C1 C6 1.389(3)
C1 C10 1.405(3)
C1 H1 0.9500
C2 C7 1.390(3)
C2 C6 1.391(3)
C2 H2A 0.9500
C3 C12 1.377(3)
C3 C5 1.401(3)
C3 H3 0.9500
C4 C13 1.412(3)
C4 C5 1.416(3)
C5 C9 1.482(3)
C6 C14 1.499(3)
C7 C8 1.385(3)
C7 H7 0.9500
C8 C10 1.396(3)
C8 H8 0.9500
C11 C13 1.374(3)
C11 C12 1.400(3)
C11 H11 0.9500
C12 H12 0.9500
C13 H13 0.9500
O3 C18 1.265(3)
N2 C15 1.361(3)
N2 C18 1.370(3)
N2 H4 0.94(3)
C15 C19 1.356(4)
C15 H15 0.9500
C16 C17 1.359(4)
C16 C19 1.409(4)
C16 H16 0.9500
C17 C18 1.428(3)
C17 H17 0.9500
C19 H19 0.9500
